data_4135131
loop_
_publ_author_name
'Andres, R\'emi'
'Wang, Qian'
'Zhu, Jieping'

_publ_section_title
;
 Asymmetric Total Synthesis of (-)-Arborisidine and
 (-)-19-epi-Arborisidine Enabled by a Catalytic Enantioselective
 Pictet-Spengler Reaction.
;
_journal_name_full 'Journal of the American Chemical Society'
_journal_paper_doi 10.1021/jacs.0c05804
_journal_year 2020
_chemical_formula_moiety 'C20 H26 N2 O3'
_chemical_formula_sum 'C20 H26 N2 O3'
_chemical_formula_weight 342.43
_space_group_crystal_system monoclinic
_space_group_IT_number 14
_space_group_name_Hall '-P 2ybc'
_space_group_name_H-M_alt 'P 1 21/c 1'
_atom_sites_solution_hydrogens mixed
_atom_sites_solution_primary dual
_atom_sites_solution_secondary difmap
_audit_creation_date 2019-04-08
_audit_creation_method
;
Olex2 1.2
(compiled 2018.05.29 svn.r3508 for OlexSys, GUI svn.r5506)
;
_cell_angle_alpha 90
_cell_angle_beta 91.898(3)
_cell_angle_gamma 90
_cell_formula_units_Z 4
_cell_length_a 10.5830(3)
_cell_length_b 22.1488(6)
_cell_length_c 7.6644(2)
_cell_measurement_reflns_used 9821
_cell_measurement_temperature 139.99(10)
_cell_measurement_theta_max 32.2340
_cell_measurement_theta_min 3.4550
_cell_volume 1795.56(8)
_computing_cell_refinement 'CrysAlisPro 1.171.40.20a (Rigaku OD, 2018)'
_computing_data_collection 'CrysAlisPro 1.171.40.20a (Rigaku OD, 2018)'
_computing_data_reduction 'CrysAlisPro 1.171.40.20a (Rigaku OD, 2018)'
_computing_molecular_graphics 'Olex2 (Dolomanov et al., 2009)'
_computing_publication_material 'Olex2 (Dolomanov et al., 2009)'
_computing_structure_refinement 'ShelXL (Sheldrick, 2015)'
_computing_structure_solution 'ShelXT (Sheldrick, 2015)'
_diffrn_ambient_environment N~2~
_diffrn_ambient_temperature 139.99(10)
_diffrn_detector 'CCD plate'
_diffrn_detector_area_resol_mean 5.2817
_diffrn_detector_type AtlasS2
_diffrn_measured_fraction_theta_full 0.999
_diffrn_measured_fraction_theta_max 0.928
_diffrn_measurement_details
;
List of Runs (angles in degrees, time in seconds):

  # Type    Start    End  Width  t~exp~   \w     \q     \k     \f   Frames
--------------------------------------------------------------------------
  1  \w    -13.00  41.00   1.00    5.50    --   19.91  77.00   0.00   54
  2  \w      4.00 100.00   1.00    5.50    --   19.91  19.00-180.00   96
  3  \w     -5.00  93.00   1.00    5.50    --   19.91  38.00 -90.00   98
  4  \w   -107.00 -63.00   1.00    5.50    --  -20.22 178.00  30.00   44
  5  \w    -89.00  10.00   1.00    5.50    --  -20.22 -77.00  30.00   99
  6  \w    -74.00 -48.00   1.00    5.50    --  -20.22 -38.00 -90.00   26
  7  \w   -107.00 -82.00   1.00    5.50    --  -20.22 178.00 120.00   25
;
_diffrn_measurement_device 'four-circle diffractometer'
_diffrn_measurement_device_type 'SuperNova, Dual, Cu at home/near, AtlasS2'
_diffrn_measurement_method '\w scans'
_diffrn_orient_matrix_type 'CrysAlisPro convention (1999,Acta A55,543-557)'
_diffrn_orient_matrix_UB_11 0.0156878000
_diffrn_orient_matrix_UB_12 -0.0075576000
_diffrn_orient_matrix_UB_13 0.0880103000
_diffrn_orient_matrix_UB_21 0.0585986000
_diffrn_orient_matrix_UB_22 -0.0119800000
_diffrn_orient_matrix_UB_23 -0.0260847000
_diffrn_orient_matrix_UB_31 0.0285669000
_diffrn_orient_matrix_UB_32 0.0287186000
_diffrn_orient_matrix_UB_33 0.0122785000
_diffrn_radiation_monochromator mirror
_diffrn_radiation_probe x-ray
_diffrn_radiation_type MoK\a
_diffrn_radiation_wavelength 0.71073
_diffrn_reflns_av_R_equivalents 0.0330
_diffrn_reflns_av_unetI/netI 0.0325
_diffrn_reflns_Laue_measured_fraction_full 0.999
_diffrn_reflns_Laue_measured_fraction_max 0.928
_diffrn_reflns_limit_h_max 15
_diffrn_reflns_limit_h_min -16
_diffrn_reflns_limit_k_max 31
_diffrn_reflns_limit_k_min -33
_diffrn_reflns_limit_l_max 11
_diffrn_reflns_limit_l_min -11
_diffrn_reflns_number 24114
_diffrn_reflns_point_group_measured_fraction_full 0.999
_diffrn_reflns_point_group_measured_fraction_max 0.928
_diffrn_reflns_theta_full 25.242
_diffrn_reflns_theta_max 32.938
_diffrn_reflns_theta_min 2.663
_diffrn_source 'micro-focus sealed X-ray tube'
_diffrn_source_type 'SuperNova (Mo) X-ray Source'
_exptl_absorpt_coefficient_mu 0.085
_exptl_absorpt_correction_T_max 1.000
_exptl_absorpt_correction_T_min 0.479
_exptl_absorpt_correction_type gaussian
_exptl_absorpt_process_details
;
CrysAlisPro 1.171.40.20a (Rigaku Oxford Diffraction, 2018).
 Numerical absorption correction based on Gaussian integration over
 a multifaceted crystal model.
 Empirical absorption correction using spherical harmonics
 as implemented in SCALE3 ABSPACK scaling algorithm
;
_exptl_crystal_colour 'clear colourless'
_exptl_crystal_density_diffrn 1.267
_exptl_crystal_description prism
_exptl_crystal_F_000 736
_exptl_crystal_size_max 0.359
_exptl_crystal_size_mid 0.242
_exptl_crystal_size_min 0.184
_refine_diff_density_max 0.406
_refine_diff_density_min -0.258
_refine_diff_density_rms 0.048
_refine_ls_extinction_coef 0.0040(12)
_refine_ls_extinction_expression Fc^*^=kFc[1+0.001xFc^2^\l^3^/sin(2\q)]^-1/4^
_refine_ls_extinction_method 'SHELXL-2018/3 (Sheldrick 2018)'
_refine_ls_goodness_of_fit_ref 1.023
_refine_ls_hydrogen_treatment mixed
_refine_ls_matrix_type full
_refine_ls_number_parameters 236
_refine_ls_number_reflns 6246
_refine_ls_number_restraints 0
_refine_ls_restrained_S_all 1.023
_refine_ls_R_factor_all 0.0569
_refine_ls_R_factor_gt 0.0439
_refine_ls_shift/su_max 0.000
_refine_ls_shift/su_mean 0.000
_refine_ls_structure_factor_coef Fsqd
_refine_ls_weighting_details 'w=1/[\s^2^(Fo^2^)+(0.0546P)^2^+0.4583P] where P=(Fo^2^+2Fc^2^)/3'
_refine_ls_weighting_scheme calc
_refine_ls_wR_factor_gt 0.1092
_refine_ls_wR_factor_ref 0.1183
_reflns_Friedel_coverage 0.000
_reflns_number_gt 5055
_reflns_number_total 6246
_reflns_threshold_expression 'I > 2\s(I)'
_cod_data_source_file ja0c05804_si_010.cif
_cod_data_source_block randres-2rat137crude
_cod_depositor_comments
;
The following automatic conversions were performed:

data item '_exptl_absorpt_correction_type' value 'Gaussian' was
changed to 'gaussian' in accordance with the
/home/data/users/saulius/crontab/automatic-downloads/rss-feeds/ACS/lib/dictionaries/cif_core.dic
dictionary named 'cif_core.dic' version 2.4.2 last updated on
2011-04-26.

Automatic conversion script
Id: cif_fix_values 7556 2019-12-06 15:28:31Z antanas 
;
_cod_original_cell_volume 1795.54(9)
_cod_database_code 4135131
_shelx_shelxl_version_number 2018/3
_audit_contact_author 'Farzaneh Fadaei Tirani'
_chemical_oxdiff_formula 'C20 H26 N2 O3'
_shelx_space_group_comment
;
The symmetry employed for this shelxl refinement is uniquely defined
by the following loop, which should always be used as a source of
symmetry information in preference to the above space-group names.
They are only intended as comments.
;
_reflns_odcompleteness_completeness 99.93
_reflns_odcompleteness_iscentric 1
_reflns_odcompleteness_theta 30.44
_olex2_refinement_description
;
1. Fixed Uiso
 At 1.2 times of:
  All C(H) groups, All C(H,H) groups
 At 1.5 times of:
  All C(H,H,H) groups
2.a Ternary CH refined with riding coordinates:
 C1(H1), C7(H7)
2.b Secondary CH2 refined with riding coordinates:
 C3(H3A,H3B), C4(H4A,H4B)
2.c Aromatic/amide H refined with riding coordinates:
 C12(H12), C13(H13), C14(H14), C15(H15)
2.d Idealised Me refined as rotating group:
 C8(H8A,H8B,H8C), C9(H9A,H9B,H9C), C18(H18A,H18B,H18C), C19(H19A,H19B,H19C),
 C20(H20A,H20B,H20C)
;
_olex2_submission_special_instructions 'No special instructions were received'
_oxdiff_exptl_absorpt_empirical_details
;
Empirical correction (ABSPACK) includes:
- Absorption correction using spherical harmonics
- Frame scaling
- Detector area scaling
- B-factor correction
;
_oxdiff_exptl_absorpt_empirical_full_max 1.220
_oxdiff_exptl_absorpt_empirical_full_min 0.814

loop_
_space_group_symop_operation_xyz
'x, y, z'
'-x, y+1/2, -z+1/2'
'-x, -y, -z'
'x, -y-1/2, z-1/2'

loop_
_atom_site_label
_atom_site_type_symbol
_atom_site_fract_x
_atom_site_fract_y
_atom_site_fract_z
_atom_site_U_iso_or_equiv
_atom_site_adp_type
_atom_site_occupancy
_atom_site_site_symmetry_order
_atom_site_calc_flag
_atom_site_refinement_flags_posn
_atom_site_refinement_flags_adp
_atom_site_refinement_flags_occupancy
_atom_site_disorder_assembly
_atom_site_disorder_group
O1 O 0.42525(7) 0.33752(3) 0.86651(9) 0.02199(15) Uani 1 1 d . . . . .
O2 O 0.23514(8) 0.47647(3) 0.49295(10) 0.02809(18) Uani 1 1 d . . . . .
O3 O 0.20399(7) 0.39909(3) 0.68243(9) 0.02032(15) Uani 1 1 d . . . . .
N1 N 0.32799(8) 0.38392(4) 0.45774(10) 0.01908(16) Uani 1 1 d . . . . .
N2 N 0.57439(8) 0.26498(4) 0.54334(11) 0.01901(16) Uani 1 1 d . . . . .
H2 H 0.5518(13) 0.2281(6) 0.5131(18) 0.027(3) Uiso 1 1 d . . . . .
C1 C 0.49701(9) 0.31119(4) 0.45242(12) 0.01705(17) Uani 1 1 d . . . . .
H1 H 0.477511 0.300481 0.330424 0.020 Uiso 1 1 calc R . . . .
C2 C 0.37854(9) 0.32894(4) 0.55046(12) 0.01694(17) Uani 1 1 d . . . . .
C3 C 0.39070(10) 0.40524(5) 0.30022(13) 0.0226(2) Uani 1 1 d . . . . .
H3A H 0.353714 0.443475 0.263859 0.027 Uiso 1 1 calc R . . . .
H3B H 0.375409 0.376422 0.206584 0.027 Uiso 1 1 calc R . . . .
C4 C 0.53459(10) 0.41344(5) 0.33003(13) 0.02157(19) Uani 1 1 d . . . . .
H4A H 0.577485 0.406362 0.222016 0.026 Uiso 1 1 calc R . . . .
H4B H 0.552992 0.454323 0.368469 0.026 Uiso 1 1 calc R . . . .
C5 C 0.58073(9) 0.36827(4) 0.46931(12) 0.01702(17) Uani 1 1 d . . . . .
C6 C 0.44729(9) 0.35171(4) 0.71805(12) 0.01697(17) Uani 1 1 d . . . . .
C7 C 0.55441(9) 0.39209(4) 0.65979(12) 0.01795(17) Uani 1 1 d . . . . .
H7 H 0.520885 0.433194 0.648381 0.022 Uiso 1 1 calc R . . . .
C8 C 0.66537(10) 0.39409(5) 0.79118(14) 0.0267(2) Uani 1 1 d . . . . .
H8A H 0.636261 0.407000 0.902474 0.040 Uiso 1 1 calc GR . . . .
H8B H 0.727739 0.421957 0.751639 0.040 Uiso 1 1 calc GR . . . .
H8C H 0.702094 0.354593 0.802303 0.040 Uiso 1 1 calc GR . . . .
C9 C 0.28235(9) 0.27902(4) 0.57200(14) 0.02160(19) Uani 1 1 d . . . . .
H9A H 0.218221 0.292360 0.648884 0.032 Uiso 1 1 calc GR . . . .
H9B H 0.323658 0.243960 0.620520 0.032 Uiso 1 1 calc GR . . . .
H9C H 0.244234 0.269116 0.460242 0.032 Uiso 1 1 calc GR . . . .
C10 C 0.71046(9) 0.34084(4) 0.45903(13) 0.01878(18) Uani 1 1 d . . . . .
C11 C 0.70118(9) 0.28034(4) 0.50944(13) 0.01929(18) Uani 1 1 d . . . . .
C12 C 0.80801(10) 0.24442(5) 0.53021(15) 0.0245(2) Uani 1 1 d . . . . .
H12 H 0.802058 0.204514 0.566789 0.029 Uiso 1 1 calc R . . . .
C13 C 0.92441(10) 0.27008(5) 0.49449(16) 0.0284(2) Uani 1 1 d . . . . .
H13 H 0.997186 0.246727 0.506873 0.034 Uiso 1 1 calc R . . . .
C14 C 0.93448(10) 0.32981(5) 0.44074(16) 0.0288(2) Uani 1 1 d . . . . .
H14 H 1.013137 0.345684 0.415457 0.035 Uiso 1 1 calc R . . . .
C15 C 0.82667(10) 0.36597(5) 0.42466(14) 0.0241(2) Uani 1 1 d . . . . .
H15 H 0.832882 0.406214 0.391453 0.029 Uiso 1 1 calc R . . . .
C16 C 0.25361(9) 0.42490(4) 0.54181(12) 0.01910(18) Uani 1 1 d . . . . .
C17 C 0.14160(9) 0.43527(4) 0.81579(13) 0.01971(18) Uani 1 1 d . . . . .
C18 C 0.02460(10) 0.46652(5) 0.73932(15) 0.0270(2) Uani 1 1 d . . . . .
H18A H 0.049370 0.496853 0.657781 0.040 Uiso 1 1 calc GR . . . .
H18B H -0.020866 0.485082 0.831443 0.040 Uiso 1 1 calc GR . . . .
H18C H -0.028652 0.437361 0.680410 0.040 Uiso 1 1 calc GR . . . .
C19 C 0.10500(12) 0.38715(5) 0.94671(16) 0.0307(2) Uani 1 1 d . . . . .
H19A H 0.046293 0.359470 0.891820 0.046 Uiso 1 1 calc GR . . . .
H19B H 0.066387 0.406003 1.044345 0.046 Uiso 1 1 calc GR . . . .
H19C H 0.179253 0.365640 0.986499 0.046 Uiso 1 1 calc GR . . . .
C20 C 0.23683(10) 0.47928(5) 0.89589(14) 0.0261(2) Uani 1 1 d . . . . .
H20A H 0.312497 0.457956 0.930755 0.039 Uiso 1 1 calc GR . . . .
H20B H 0.201664 0.498143 0.996079 0.039 Uiso 1 1 calc GR . . . .
H20C H 0.256585 0.509594 0.811516 0.039 Uiso 1 1 calc GR . . . .

loop_
_atom_site_aniso_label
_atom_site_aniso_U_11
_atom_site_aniso_U_22
_atom_site_aniso_U_33
_atom_site_aniso_U_23
_atom_site_aniso_U_13
_atom_site_aniso_U_12
O1 0.0235(4) 0.0247(3) 0.0178(3) 0.0028(3) 0.0022(3) 0.0038(3)
O2 0.0325(4) 0.0236(4) 0.0285(4) 0.0061(3) 0.0057(3) 0.0081(3)
O3 0.0207(3) 0.0187(3) 0.0219(3) -0.0001(2) 0.0061(3) 0.0029(2)
N1 0.0181(4) 0.0224(4) 0.0168(4) 0.0024(3) 0.0014(3) 0.0042(3)
N2 0.0165(4) 0.0154(4) 0.0252(4) -0.0021(3) 0.0009(3) 0.0007(3)
C1 0.0155(4) 0.0184(4) 0.0173(4) -0.0022(3) 0.0008(3) 0.0004(3)
C2 0.0158(4) 0.0176(4) 0.0175(4) -0.0005(3) 0.0007(3) 0.0013(3)
C3 0.0214(4) 0.0299(5) 0.0165(4) 0.0040(4) 0.0013(3) 0.0042(4)
C4 0.0218(4) 0.0237(5) 0.0194(4) 0.0038(3) 0.0032(3) 0.0018(4)
C5 0.0165(4) 0.0173(4) 0.0173(4) -0.0006(3) 0.0011(3) 0.0001(3)
C6 0.0174(4) 0.0161(4) 0.0175(4) -0.0001(3) 0.0008(3) 0.0039(3)
C7 0.0203(4) 0.0155(4) 0.0180(4) -0.0016(3) 0.0005(3) -0.0003(3)
C8 0.0247(5) 0.0330(5) 0.0220(5) -0.0059(4) -0.0030(4) -0.0055(4)
C9 0.0173(4) 0.0208(4) 0.0268(5) -0.0025(4) 0.0025(4) -0.0015(3)
C10 0.0165(4) 0.0198(4) 0.0200(4) -0.0032(3) 0.0004(3) -0.0001(3)
C11 0.0167(4) 0.0195(4) 0.0216(4) -0.0045(3) -0.0001(3) 0.0000(3)
C12 0.0211(5) 0.0201(4) 0.0320(5) -0.0044(4) -0.0022(4) 0.0028(4)
C13 0.0167(4) 0.0281(5) 0.0402(6) -0.0079(4) -0.0035(4) 0.0037(4)
C14 0.0161(4) 0.0306(5) 0.0398(6) -0.0073(4) 0.0014(4) -0.0030(4)
C15 0.0201(4) 0.0230(5) 0.0291(5) -0.0029(4) 0.0017(4) -0.0035(4)
C16 0.0161(4) 0.0222(4) 0.0189(4) 0.0002(3) -0.0003(3) 0.0015(3)
C17 0.0186(4) 0.0203(4) 0.0204(4) -0.0025(3) 0.0045(3) 0.0005(3)
C18 0.0189(5) 0.0297(5) 0.0323(6) -0.0059(4) 0.0023(4) 0.0052(4)
C19 0.0356(6) 0.0267(5) 0.0308(6) 0.0026(4) 0.0146(5) -0.0006(4)
C20 0.0260(5) 0.0289(5) 0.0236(5) -0.0033(4) 0.0002(4) -0.0044(4)

loop_
_atom_type_symbol
_atom_type_description
_atom_type_scat_dispersion_real
_atom_type_scat_dispersion_imag
_atom_type_scat_source
C C 0.0033 0.0016 'International Tables Vol C Tables 4.2.6.8 and 6.1.1.4'
H H 0.0000 0.0000 'International Tables Vol C Tables 4.2.6.8 and 6.1.1.4'
N N 0.0061 0.0033 'International Tables Vol C Tables 4.2.6.8 and 6.1.1.4'
O O 0.0106 0.0060 'International Tables Vol C Tables 4.2.6.8 and 6.1.1.4'

loop_
_exptl_crystal_face_index_h
_exptl_crystal_face_index_k
_exptl_crystal_face_index_l
_exptl_crystal_face_perp_dist
0 1 0 0.1312
0 -1 0 0.1103
-1 0 0 0.1324
1 0 0 0.1630
1 1 0 0.1600
1 0 2 0.0895
-1 0 -2 0.0941
1 2 2 0.0817
1 2 -2 0.1335
0 2 -1 0.1221
-2 0 -1 0.1213
2 -1 1 0.1487
-1 1 5 0.1043
1 -2 1 0.1179

loop_
_geom_angle_atom_site_label_1
_geom_angle_atom_site_label_2
_geom_angle_atom_site_label_3
_geom_angle
_geom_angle_site_symmetry_1
_geom_angle_site_symmetry_3
_geom_angle_publ_flag
C16 O3 C17 121.46(7) . . ?
C3 N1 C2 119.00(7) . . ?
C16 N1 C2 120.97(8) . . ?
C16 N1 C3 116.89(8) . . ?
C1 N2 H2 112.3(9) . . ?
C11 N2 H2 115.1(9) . . ?
C11 N2 C1 105.17(8) . . ?
N2 C1 H1 112.3 . . ?
N2 C1 C2 113.41(8) . . ?
N2 C1 C5 102.75(7) . . ?
C2 C1 H1 112.3 . . ?
C2 C1 C5 102.99(7) . . ?
C5 C1 H1 112.3 . . ?
N1 C2 C1 105.10(7) . . ?
N1 C2 C6 106.30(7) . . ?
N1 C2 C9 114.43(8) . . ?
C1 C2 C6 96.96(7) . . ?
C9 C2 C1 115.42(8) . . ?
C9 C2 C6 116.65(8) . . ?
N1 C3 H3A 109.1 . . ?
N1 C3 H3B 109.1 . . ?
N1 C3 C4 112.66(8) . . ?
H3A C3 H3B 107.8 . . ?
C4 C3 H3A 109.1 . . ?
C4 C3 H3B 109.1 . . ?
C3 C4 H4A 110.0 . . ?
C3 C4 H4B 110.0 . . ?
H4A C4 H4B 108.4 . . ?
C5 C4 C3 108.46(8) . . ?
C5 C4 H4A 110.0 . . ?
C5 C4 H4B 110.0 . . ?
C1 C5 C7 103.38(7) . . ?
C4 C5 C1 107.89(8) . . ?
C4 C5 C7 111.28(8) . . ?
C10 C5 C1 100.75(7) . . ?
C10 C5 C4 119.83(8) . . ?
C10 C5 C7 111.75(8) . . ?
O1 C6 C2 126.77(9) . . ?
O1 C6 C7 126.64(9) . . ?
C7 C6 C2 106.47(7) . . ?
C5 C7 H7 107.5 . . ?
C6 C7 C5 103.29(7) . . ?
C6 C7 H7 107.5 . . ?
C8 C7 C5 117.63(8) . . ?
C8 C7 C6 112.88(8) . . ?
C8 C7 H7 107.5 . . ?
C7 C8 H8A 109.5 . . ?
C7 C8 H8B 109.5 . . ?
C7 C8 H8C 109.5 . . ?
H8A C8 H8B 109.5 . . ?
H8A C8 H8C 109.5 . . ?
H8B C8 H8C 109.5 . . ?
C2 C9 H9A 109.5 . . ?
C2 C9 H9B 109.5 . . ?
C2 C9 H9C 109.5 . . ?
H9A C9 H9B 109.5 . . ?
H9A C9 H9C 109.5 . . ?
H9B C9 H9C 109.5 . . ?
C11 C10 C5 107.43(8) . . ?
C15 C10 C5 131.73(9) . . ?
C15 C10 C11 120.60(9) . . ?
C10 C11 N2 110.88(8) . . ?
C12 C11 N2 127.91(9) . . ?
C12 C11 C10 121.10(9) . . ?
C11 C12 H12 121.1 . . ?
C11 C12 C13 117.80(10) . . ?
C13 C12 H12 121.1 . . ?
C12 C13 H13 119.2 . . ?
C14 C13 C12 121.58(10) . . ?
C14 C13 H13 119.2 . . ?
C13 C14 H14 120.0 . . ?
C13 C14 C15 120.10(10) . . ?
C15 C14 H14 120.0 . . ?
C10 C15 C14 118.79(10) . . ?
C10 C15 H15 120.6 . . ?
C14 C15 H15 120.6 . . ?
O2 C16 O3 125.76(9) . . ?
O2 C16 N1 124.35(9) . . ?
O3 C16 N1 109.89(8) . . ?
O3 C17 C18 111.02(8) . . ?
O3 C17 C19 101.90(8) . . ?
O3 C17 C20 108.87(8) . . ?
C18 C17 C19 110.56(9) . . ?
C20 C17 C18 112.67(9) . . ?
C20 C17 C19 111.29(9) . . ?
C17 C18 H18A 109.5 . . ?
C17 C18 H18B 109.5 . . ?
C17 C18 H18C 109.5 . . ?
H18A C18 H18B 109.5 . . ?
H18A C18 H18C 109.5 . . ?
H18B C18 H18C 109.5 . . ?
C17 C19 H19A 109.5 . . ?
C17 C19 H19B 109.5 . . ?
C17 C19 H19C 109.5 . . ?
H19A C19 H19B 109.5 . . ?
H19A C19 H19C 109.5 . . ?
H19B C19 H19C 109.5 . . ?
C17 C20 H20A 109.5 . . ?
C17 C20 H20B 109.5 . . ?
C17 C20 H20C 109.5 . . ?
H20A C20 H20B 109.5 . . ?
H20A C20 H20C 109.5 . . ?
H20B C20 H20C 109.5 . . ?

loop_
_geom_bond_atom_site_label_1
_geom_bond_atom_site_label_2
_geom_bond_distance
_geom_bond_site_symmetry_2
_geom_bond_publ_flag
O1 C6 1.2106(11) . ?
O2 C16 1.2158(12) . ?
O3 C16 1.3423(12) . ?
O3 C17 1.4723(11) . ?
N1 C2 1.4997(12) . ?
N1 C3 1.4743(13) . ?
N1 C16 1.3757(12) . ?
N2 H2 0.881(14) . ?
N2 C1 1.4718(12) . ?
N2 C11 1.4166(12) . ?
C1 H1 0.9800 . ?
C1 C2 1.5341(13) . ?
C1 C5 1.5468(13) . ?
C2 C6 1.5400(13) . ?
C2 C9 1.5157(13) . ?
C3 H3A 0.9700 . ?
C3 H3B 0.9700 . ?
C3 C4 1.5431(14) . ?
C4 H4A 0.9700 . ?
C4 H4B 0.9700 . ?
C4 C5 1.5310(13) . ?
C5 C7 1.5856(13) . ?
C5 C10 1.5059(13) . ?
C6 C7 1.5225(13) . ?
C7 H7 0.9800 . ?
C7 C8 1.5221(14) . ?
C8 H8A 0.9600 . ?
C8 H8B 0.9600 . ?
C8 H8C 0.9600 . ?
C9 H9A 0.9600 . ?
C9 H9B 0.9600 . ?
C9 H9C 0.9600 . ?
C10 C11 1.3989(14) . ?
C10 C15 1.3831(14) . ?
C11 C12 1.3873(14) . ?
C12 H12 0.9300 . ?
C12 C13 1.3921(15) . ?
C13 H13 0.9300 . ?
C13 C14 1.3907(17) . ?
C14 H14 0.9300 . ?
C14 C15 1.3960(15) . ?
C15 H15 0.9300 . ?
C17 C18 1.5191(14) . ?
C17 C19 1.5227(14) . ?
C17 C20 1.5171(14) . ?
C18 H18A 0.9600 . ?
C18 H18B 0.9600 . ?
C18 H18C 0.9600 . ?
C19 H19A 0.9600 . ?
C19 H19B 0.9600 . ?
C19 H19C 0.9600 . ?
C20 H20A 0.9600 . ?
C20 H20B 0.9600 . ?
C20 H20C 0.9600 . ?

loop_
_geom_torsion_atom_site_label_1
_geom_torsion_atom_site_label_2
_geom_torsion_atom_site_label_3
_geom_torsion_atom_site_label_4
_geom_torsion
_geom_torsion_site_symmetry_1
_geom_torsion_site_symmetry_2
_geom_torsion_site_symmetry_3
_geom_torsion_site_symmetry_4
_geom_torsion_publ_flag
O1 C6 C7 C5 151.62(9) . . . . ?
O1 C6 C7 C8 23.54(13) . . . . ?
N1 C2 C6 O1 122.35(10) . . . . ?
N1 C2 C6 C7 -61.57(9) . . . . ?
N1 C3 C4 C5 29.70(11) . . . . ?
N2 C1 C2 N1 169.01(7) . . . . ?
N2 C1 C2 C6 60.00(9) . . . . ?
N2 C1 C2 C9 -63.93(11) . . . . ?
N2 C1 C5 C4 160.75(7) . . . . ?
N2 C1 C5 C7 -81.29(8) . . . . ?
N2 C1 C5 C10 34.36(9) . . . . ?
N2 C11 C12 C13 -177.64(10) . . . . ?
C1 N2 C11 C10 20.06(10) . . . . ?
C1 N2 C11 C12 -163.73(10) . . . . ?
C1 C2 C6 O1 -129.65(10) . . . . ?
C1 C2 C6 C7 46.43(8) . . . . ?
C1 C5 C7 C6 -7.47(9) . . . . ?
C1 C5 C7 C8 117.58(9) . . . . ?
C1 C5 C10 C11 -23.29(9) . . . . ?
C1 C5 C10 C15 162.49(11) . . . . ?
C2 N1 C3 C4 -52.07(12) . . . . ?
C2 N1 C16 O2 161.08(9) . . . . ?
C2 N1 C16 O3 -19.83(12) . . . . ?
C2 C1 C5 C4 -81.20(9) . . . . ?
C2 C1 C5 C7 36.76(9) . . . . ?
C2 C1 C5 C10 152.41(7) . . . . ?
C2 C6 C7 C5 -24.46(9) . . . . ?
C2 C6 C7 C8 -152.54(8) . . . . ?
C3 N1 C2 C1 3.73(11) . . . . ?
C3 N1 C2 C6 105.83(9) . . . . ?
C3 N1 C2 C9 -123.92(9) . . . . ?
C3 N1 C16 O2 1.31(15) . . . . ?
C3 N1 C16 O3 -179.61(8) . . . . ?
C3 C4 C5 C1 31.99(10) . . . . ?
C3 C4 C5 C7 -80.75(10) . . . . ?
C3 C4 C5 C10 146.26(9) . . . . ?
C4 C5 C7 C6 108.09(8) . . . . ?
C4 C5 C7 C8 -126.85(9) . . . . ?
C4 C5 C10 C11 -141.27(9) . . . . ?
C4 C5 C10 C15 44.50(15) . . . . ?
C5 C1 C2 N1 58.73(9) . . . . ?
C5 C1 C2 C6 -50.28(8) . . . . ?
C5 C1 C2 C9 -174.21(8) . . . . ?
C5 C10 C11 N2 3.03(11) . . . . ?
C5 C10 C11 C12 -173.48(9) . . . . ?
C5 C10 C15 C14 173.76(10) . . . . ?
C7 C5 C10 C11 85.94(9) . . . . ?
C7 C5 C10 C15 -88.28(13) . . . . ?
C9 C2 C6 O1 -6.62(14) . . . . ?
C9 C2 C6 C7 169.46(8) . . . . ?
C10 C5 C7 C6 -115.01(8) . . . . ?
C10 C5 C7 C8 10.05(12) . . . . ?
C10 C11 C12 C13 -1.77(16) . . . . ?
C11 N2 C1 C2 -144.24(8) . . . . ?
C11 N2 C1 C5 -33.82(9) . . . . ?
C11 C10 C15 C14 0.17(15) . . . . ?
C11 C12 C13 C14 0.39(17) . . . . ?
C12 C13 C14 C15 1.26(18) . . . . ?
C13 C14 C15 C10 -1.53(17) . . . . ?
C15 C10 C11 N2 178.03(9) . . . . ?
C15 C10 C11 C12 1.51(15) . . . . ?
C16 O3 C17 C18 63.49(11) . . . . ?
C16 O3 C17 C19 -178.77(9) . . . . ?
C16 O3 C17 C20 -61.11(11) . . . . ?
C16 N1 C2 C1 -155.63(8) . . . . ?
C16 N1 C2 C6 -53.52(11) . . . . ?
C16 N1 C2 C9 76.72(11) . . . . ?
C16 N1 C3 C4 108.12(10) . . . . ?
C17 O3 C16 O2 -13.29(15) . . . . ?
C17 O3 C16 N1 167.65(8) . . . . ?

loop_
_exptl_oxdiff_crystal_face_indexfrac_h
_exptl_oxdiff_crystal_face_indexfrac_k
_exptl_oxdiff_crystal_face_indexfrac_l
_exptl_oxdiff_crystal_face_x
_exptl_oxdiff_crystal_face_y
_exptl_oxdiff_crystal_face_z
0.0002 0.9991 -0.0004 -0.0076 -0.0119 0.0287
-0.0002 -0.9991 0.0004 0.0076 0.0119 -0.0287
-0.9996 0.0013 0.0002 -0.0157 -0.0586 -0.0285
0.9996 -0.0013 -0.0002 0.0157 0.0586 0.0285
0.9998 0.9978 -0.0006 0.0081 0.0466 0.0572
0.9994 -0.0025 1.9997 0.1917 0.0064 0.0530
-0.9994 0.0025 -1.9997 -0.1917 -0.0064 -0.0530
0.9998 1.9957 1.9989 0.1765 -0.0175 0.1104
1.0001 1.9980 -2.0010 -0.1755 0.0869 0.0614
0.0005 1.9987 -1.0008 -0.1032 0.0022 0.0451
-1.9990 0.0031 -0.9996 -0.1194 -0.0911 -0.0693
1.9989 -1.0022 1.0000 0.1269 0.1031 0.0406
-0.9998 0.9974 4.9996 0.4168 -0.2009 0.0615
0.9991 -2.0000 1.0006 0.1189 0.0564 -0.0166
